data_2310971
loop_
_publ_author_name
'Stanley, E.'

_publ_section_title
;
 The Crystal Structures of Two Potassium Sodium Chloride Dithionates
;
_journal_name_full 'Acta Crystallographica (1,1948-23,1967)'
_journal_page_first 187
_journal_page_last 196
_journal_volume 6
_journal_year 1953
_chemical_formula_sum 'Cl K2 Na O6 S2'
_chemical_name_systematic 'Na K2 Cl S2 O6'
_space_group_IT_number 85
_symmetry_space_group_name_Hall 'P 4ab -1ab'
_symmetry_space_group_name_H-M 'P 4/n :1'
_cell_angle_alpha 90
_cell_angle_beta 90
_cell_angle_gamma 90
_cell_formula_units_Z 4
_cell_length_a 12.118
_cell_length_b 12.118
_cell_length_c 5.522
_cell_volume 810.883
_citation_journal_id_ASTM ACCRA9
_cod_data_source_file Stanley_ACCRA9_1953_190.cif
_cod_data_source_block Cl1K2Na1O6S2
_cod_original_cell_volume 810.8832
_cod_original_sg_symbol_Hall '-P 4a (x-1/4,y+1/4,z)'
_cod_original_formula_sum 'Cl1 K2 Na1 O6 S2'
_cod_database_code 2310971

loop_
_symmetry_equiv_pos_as_xyz
x,y,z
-y+1/2,x+1/2,z
-x,-y,z
y+1/2,-x+1/2,z
-x+1/2,-y+1/2,-z
y,-x,-z
x+1/2,y+1/2,-z
-y,x,-z

loop_
_atom_site_label
_atom_site_type_symbol
_atom_site_fract_x
_atom_site_fract_y
_atom_site_fract_z
_atom_site_occupancy
_atom_site_U_iso_or_equiv
S1 S+5 0.165 0.242 0.981 1 0.0
O2 O-2 0.119 0.329 0.129 1 0.0
O1 O-2 0.149 0.236 0.714 1 0.0
Cl2 Cl-1 0 0.5 0.553 1 0.0
O3 O-2 0.131 0.128 0.062 1 0.0
Cl1 Cl-1 0 0 0.5 1 0.0
Na2 Na+1 0 0.5 0.051 1 0.0
Na1 Na+1 0 0 0 1 0.0
K1 K+1 0.235 0.055 0.523 1 0.0
